data_4081799
loop_
_publ_author_name
'Lichtenthaler, Martin R.'
'Higelin, Alexander'
'Kraft, Anne'
'Hughes, Sarah'
'Steffani, Alberto'
'Plattner, Dietmar A.'
'Slattery, John M.'
'Krossing, Ingo'

_publ_section_title
;
 Univalent Gallium Salts of Weakly Coordinating Anions: Effective
 Initiators/Catalysts for the Synthesis of Highly Reactive Polyisobutylene
;
_journal_issue 22
_journal_name_full Organometallics
_journal_page_first 6725
_journal_paper_doi 10.1021/om4005516
_journal_volume 32
_journal_year 2013
_chemical_formula_moiety 'C16 Al F36 O4, 2(C9 H12), Ga'
_chemical_formula_sum 'C34 H24 Al F36 Ga O4'
_chemical_formula_weight 1277.23
_chemical_name_systematic
;
 ? 
;
_space_group_crystal_system monoclinic
_space_group_IT_number 14
_space_group_name_Hall '-P 2ybc'
_space_group_name_H-M_alt 'P 1 21/c 1'
_symmetry_space_group_name_Hall '-P 2ybc'
_symmetry_space_group_name_H-M 'P 1 21/c 1'
_atom_sites_solution_hydrogens geom
_atom_sites_solution_primary direct
_atom_sites_solution_secondary difmap
_audit_creation_date 2012-10-24
_audit_creation_method
;
  Olex2 1.2
  (compiled 2012.05.09 svn.r2324, GUI svn.r4230)
;
_cell_angle_alpha 90.00
_cell_angle_beta 94.1300(10)
_cell_angle_gamma 90.00
_cell_formula_units_Z 4
_cell_length_a 10.5086(3)
_cell_length_b 20.9035(5)
_cell_length_c 20.5072(5)
_cell_measurement_reflns_used 8420
_cell_measurement_temperature 100(2)
_cell_measurement_theta_max 25.16
_cell_measurement_theta_min 2.17
_cell_volume 4493.0(2)
_computing_molecular_graphics
;
O. V. Dolomanov, L. J. Bourhis, R. J. Gildea, J. A. K. Howard and H. Puschmann,
OLEX2: a complete structure solution, refinement and analysis program.
J. Appl. Cryst. (2009). 42, 339-341.
;
_computing_publication_material
;
O. V. Dolomanov, L. J. Bourhis, R. J. Gildea, J. A. K. Howard and H. Puschmann,
OLEX2: a complete structure solution, refinement and analysis program.
J. Appl. Cryst. (2009). 42, 339-341.
;
_computing_structure_refinement
;
XL, G.M. Sheldrick, Acta Cryst.
(2008). A64, 112-122
;
_computing_structure_solution
;
XS, G.M. Sheldrick, Acta Cryst.
(2008). A64, 112-122
;
_diffrn_ambient_temperature 99.97
_diffrn_measured_fraction_theta_full 0.997
_diffrn_measured_fraction_theta_max 0.997
_diffrn_measurement_device_type 'CCD area detector'
_diffrn_measurement_method 'phi and omega scans'
_diffrn_radiation_monochromator graphite
_diffrn_radiation_type MoK\a
_diffrn_radiation_wavelength 0.71073
_diffrn_reflns_av_R_equivalents 0.0498
_diffrn_reflns_av_unetI/netI 0.0551
_diffrn_reflns_limit_h_max 8
_diffrn_reflns_limit_h_min -13
_diffrn_reflns_limit_k_max 27
_diffrn_reflns_limit_k_min -25
_diffrn_reflns_limit_l_max 26
_diffrn_reflns_limit_l_min -26
_diffrn_reflns_number 41304
_diffrn_reflns_theta_full 27.48
_diffrn_reflns_theta_max 27.48
_diffrn_reflns_theta_min 1.94
_diffrn_source 'fine-focus sealed tube'
_exptl_absorpt_coefficient_mu 0.821
_exptl_absorpt_correction_T_max 0.7457
_exptl_absorpt_correction_T_min 0.6129
_exptl_absorpt_correction_type multi-scan
_exptl_absorpt_process_details
;
SADABS-2008/1 (Bruker,2008) was used for absorption correction.
wR2(int) was 0.0806 before and 0.0500 after correction.
The Ratio of minimum to maximum transmission is 0.8219.
The \l/2 correction factor is 0.0015.
;
_exptl_crystal_density_diffrn 1.888
_exptl_crystal_density_method 'not measured'
_exptl_crystal_F_000 2512
_exptl_crystal_size_max 0.25
_exptl_crystal_size_mid 0.19
_exptl_crystal_size_min 0.08
_refine_diff_density_max 0.393
_refine_diff_density_min -0.691
_refine_diff_density_rms 0.071
_refine_ls_extinction_method none
_refine_ls_goodness_of_fit_ref 1.012
_refine_ls_hydrogen_treatment constr
_refine_ls_matrix_type full
_refine_ls_number_parameters 909
_refine_ls_number_reflns 10281
_refine_ls_number_restraints 330
_refine_ls_restrained_S_all 0.998
_refine_ls_R_factor_all 0.0752
_refine_ls_R_factor_gt 0.0394
_refine_ls_shift/su_max 0.001
_refine_ls_shift/su_mean 0.000
_refine_ls_structure_factor_coef Fsqd
_refine_ls_weighting_details 'calc w=1/[\s^2^(Fo^2^)+(0.0496P)^2^+0.1228P] where P=(Fo^2^+2Fc^2^)/3'
_refine_ls_weighting_scheme calc
_refine_ls_wR_factor_gt 0.0856
_refine_ls_wR_factor_ref 0.0992
_reflns_number_gt 6927
_reflns_number_total 10281
_reflns_threshold_expression >2sigma(I)
_cod_data_source_file om4005516_si_002.cif
_cod_data_source_block p21c
_cod_depositor_comments
;
The following automatic conversions were performed:

'_exptl_absorpt_correction_type' value 'Multi-scan' changed to
'multi-scan' according to
/home/saulius/struct/CIF-dictionaries/cif_core.dic dictionary named
'cif_core.dic' version 2.4.2 from 2011-04-26.

Automatic conversion script
Id: cif_fix_values 1891 2012-01-12 08:04:46Z andrius 
;
_cod_database_code 4081799

loop_
_space_group_symop_id
_space_group_symop_operation_xyz
1 'x, y, z'
2 '-x, y+1/2, -z+1/2'
3 '-x, -y, -z'
4 'x, -y-1/2, z-1/2'

loop_
_atom_site_label
_atom_site_type_symbol
_atom_site_fract_x
_atom_site_fract_y
_atom_site_fract_z
_atom_site_U_iso_or_equiv
_atom_site_adp_type
_atom_site_occupancy
_atom_site_symmetry_multiplicity
_atom_site_calc_flag
_atom_site_refinement_flags
_atom_site_disorder_assembly
_atom_site_disorder_group
Ga1 Ga 0.36049(3) 0.438265(13) 0.762239(13) 0.02486(8) Uani 1 1 d . . .
Al1 Al 0.06429(6) 0.26019(3) 0.47872(3) 0.01659(15) Uani 1 1 d . A .
O1 O 0.12047(15) 0.33657(7) 0.49413(7) 0.0206(4) Uani 1 1 d . . .
O2 O -0.09739(15) 0.26090(7) 0.48932(7) 0.0200(4) Uani 1 1 d . . .
O3 O 0.14927(16) 0.20812(8) 0.53059(7) 0.0244(4) Uani 1 1 d . . .
O4 O 0.08210(15) 0.23522(8) 0.40000(7) 0.0229(4) Uani 1 1 d . . .
F10 F -0.36259(13) 0.27826(7) 0.44777(6) 0.0312(3) Uani 1 1 d . . .
F11 F -0.40434(13) 0.25784(7) 0.54703(7) 0.0349(4) Uani 1 1 d . . .
F12 F -0.30141(14) 0.18957(7) 0.49252(7) 0.0323(3) Uani 1 1 d . . .
F13 F -0.17518(15) 0.20241(7) 0.61007(7) 0.0375(4) Uani 1 1 d . . .
F14 F -0.03152(13) 0.27555(7) 0.61665(6) 0.0347(4) Uani 1 1 d . . .
F15 F -0.22232(14) 0.29704(8) 0.64147(6) 0.0400(4) Uani 1 1 d . . .
F16 F -0.31326(13) 0.37729(7) 0.54058(7) 0.0338(4) Uani 1 1 d . . .
F17 F -0.18944(15) 0.37608(7) 0.46125(7) 0.0362(4) Uani 1 1 d . . .
F18 F -0.11041(14) 0.38666(7) 0.56007(7) 0.0355(4) Uani 1 1 d . . .
C5 C -0.1873(2) 0.28287(11) 0.52754(10) 0.0193(5) Uani 1 1 d . . .
C6 C -0.3159(2) 0.25166(12) 0.50398(11) 0.0248(5) Uani 1 1 d . . .
C7 C -0.1543(2) 0.26447(13) 0.60035(11) 0.0267(6) Uani 1 1 d . . .
C8 C -0.2011(2) 0.35675(12) 0.52221(12) 0.0267(6) Uani 1 1 d . . .
C1 C 0.2232(2) 0.37520(11) 0.50383(10) 0.0199(5) Uani 1 1 d D . .
C2 C 0.3258(2) 0.35915(12) 0.45612(12) 0.0270(6) Uani 1 1 d D . .
F1 F 0.29070(15) 0.37975(7) 0.39577(7) 0.0367(4) Uani 1 1 d D . .
F2 F 0.34278(14) 0.29633(7) 0.45200(7) 0.0350(4) Uani 1 1 d D . .
F3 F 0.43910(13) 0.38531(7) 0.47351(8) 0.0374(4) Uani 1 1 d D . .
C3 C 0.1788(2) 0.44513(11) 0.49263(12) 0.0252(6) Uani 1 1 d D . .
F4 F 0.10028(14) 0.44963(7) 0.43907(7) 0.0356(4) Uani 1 1 d D . .
F5 F 0.11601(14) 0.46626(7) 0.54271(7) 0.0329(3) Uani 1 1 d D . .
F6 F 0.27616(14) 0.48525(7) 0.48575(7) 0.0348(4) Uani 1 1 d D . .
C4 C 0.2821(2) 0.36861(12) 0.57550(12) 0.0282(6) Uani 1 1 d D . .
F7 F 0.35832(14) 0.41781(7) 0.59376(7) 0.0368(4) Uani 1 1 d D . .
F8 F 0.35190(14) 0.31520(7) 0.58279(7) 0.0384(4) Uani 1 1 d D . .
F9 F 0.19204(15) 0.36550(8) 0.61729(7) 0.0386(4) Uani 1 1 d D . .
C34 C 0.3697(2) 0.54868(11) 0.21320(12) 0.0247(5) Uani 1 1 d . . .
H34 H 0.3404 0.5064 0.2039 0.030 Uiso 1 1 calc R . .
C33 C 0.3806(2) 0.56954(12) 0.27789(11) 0.0245(5) Uani 1 1 d . . .
C32 C 0.4251(2) 0.63139(12) 0.29058(11) 0.0249(6) Uani 1 1 d . . .
H32 H 0.4355 0.6459 0.3346 0.030 Uiso 1 1 calc R . .
C35 C 0.4007(2) 0.58819(11) 0.16160(11) 0.0232(5) Uani 1 1 d . . .
C30 C 0.4438(2) 0.64988(11) 0.17639(11) 0.0240(5) Uani 1 1 d . . .
H30 H 0.4661 0.6772 0.1420 0.029 Uiso 1 1 calc R . .
C36 C 0.3837(3) 0.56514(13) 0.09206(11) 0.0342(7) Uani 1 1 d . . .
H36A H 0.2949 0.5716 0.0753 0.051 Uiso 1 1 calc R . .
H36B H 0.4047 0.5195 0.0904 0.051 Uiso 1 1 calc R . .
H36C H 0.4403 0.5893 0.0652 0.051 Uiso 1 1 calc R . .
C31 C 0.4548(2) 0.67249(12) 0.24063(12) 0.0259(6) Uani 1 1 d . . .
C37 C 0.3411(3) 0.52735(13) 0.33254(12) 0.0328(6) Uani 1 1 d . . .
H37A H 0.4092 0.5265 0.3678 0.049 Uiso 1 1 calc R . .
H37B H 0.3256 0.4838 0.3160 0.049 Uiso 1 1 calc R . .
H37C H 0.2629 0.5442 0.3494 0.049 Uiso 1 1 calc R . .
C38 C 0.4943(3) 0.74043(12) 0.25554(14) 0.0378(7) Uani 1 1 d . . .
H38A H 0.5307 0.7592 0.2173 0.057 Uiso 1 1 calc R . .
H38B H 0.5582 0.7410 0.2928 0.057 Uiso 1 1 calc R . .
H38C H 0.4196 0.7653 0.2663 0.057 Uiso 1 1 calc R . .
C21 C 0.2781(2) 0.55206(11) 0.83241(12) 0.0262(6) Uani 1 1 d . . .
C20 C 0.1617(2) 0.52527(12) 0.80967(12) 0.0273(6) Uani 1 1 d . . .
H20 H 0.1058 0.5093 0.8402 0.033 Uiso 1 1 calc R . .
C23 C 0.3266(2) 0.57080(11) 0.71947(12) 0.0264(6) Uani 1 1 d . . .
C25 C 0.1257(2) 0.52142(12) 0.74307(12) 0.0279(6) Uani 1 1 d . . .
C22 C 0.3590(2) 0.57429(11) 0.78685(12) 0.0277(6) Uani 1 1 d . . .
H22 H 0.4388 0.5924 0.8018 0.033 Uiso 1 1 calc R . .
C28 C 0.3144(3) 0.55649(13) 0.90468(12) 0.0381(7) Uani 1 1 d . . .
H28A H 0.3283 0.5134 0.9226 0.057 Uiso 1 1 calc R . .
H28B H 0.2456 0.5774 0.9265 0.057 Uiso 1 1 calc R . .
H28C H 0.3929 0.5816 0.9119 0.057 Uiso 1 1 calc R . .
C27 C 0.4115(3) 0.59817(14) 0.67105(14) 0.0408(7) Uani 1 1 d . . .
H27A H 0.4170 0.5683 0.6346 0.061 Uiso 1 1 calc R . .
H27B H 0.4969 0.6052 0.6923 0.061 Uiso 1 1 calc R . .
H27C H 0.3762 0.6390 0.6546 0.061 Uiso 1 1 calc R . .
C24 C 0.2093(2) 0.54361(11) 0.69895(12) 0.0277(6) Uani 1 1 d . . .
H24 H 0.1861 0.5402 0.6534 0.033 Uiso 1 1 calc R . .
C26 C -0.0027(3) 0.49470(16) 0.71866(15) 0.0480(8) Uani 1 1 d . . .
H26A H -0.0455 0.4769 0.7555 0.072 Uiso 1 1 calc R . .
H26B H 0.0094 0.4609 0.6865 0.072 Uiso 1 1 calc R . .
H26C H -0.0552 0.5289 0.6981 0.072 Uiso 1 1 calc R . .
C9 C 0.1997(10) 0.1488(6) 0.5441(4) 0.020(4) Uani 0.482(4) 1 d PD A 1
C10 C 0.2835(7) 0.1249(3) 0.4903(3) 0.0347(18) Uani 0.482(4) 1 d PD A 1
F19 F 0.3565(18) 0.0749(6) 0.5107(9) 0.033(3) Uani 0.482(4) 1 d PD A 1
F20 F 0.3596(8) 0.1706(4) 0.4719(4) 0.0401(18) Uani 0.482(4) 1 d PD A 1
F21 F 0.2121(5) 0.10411(17) 0.43815(16) 0.0512(15) Uani 0.482(4) 1 d PD A 1
C11 C 0.0866(7) 0.1034(4) 0.5499(4) 0.042(2) Uani 0.482(4) 1 d PD A 1
F22 F 0.1162(15) 0.0410(5) 0.5473(6) 0.059(5) Uani 0.482(4) 1 d PD A 1
F23 F -0.0047(10) 0.1145(8) 0.5023(6) 0.057(3) Uani 0.482(4) 1 d PD A 1
F24 F 0.0325(4) 0.1130(2) 0.6068(3) 0.0578(14) Uani 0.482(4) 1 d PD A 1
C12 C 0.2807(6) 0.1530(3) 0.6100(3) 0.0306(15) Uani 0.482(4) 1 d PD A 1
F25 F 0.2216(18) 0.1880(7) 0.6526(7) 0.046(4) Uani 0.482(4) 1 d PD A 1
F26 F 0.2982(15) 0.0944(6) 0.6374(9) 0.036(2) Uani 0.482(4) 1 d PD A 1
F27 F 0.3950(3) 0.17722(17) 0.6024(2) 0.0390(10) Uani 0.482(4) 1 d PD A 1
C13 C 0.0355(8) 0.2316(4) 0.3365(6) 0.0224(6) Uani 0.554(5) 1 d PD A 1
C14 C 0.1509(6) 0.2331(3) 0.2945(2) 0.0320(14) Uani 0.554(5) 1 d PD A 1
F28 F 0.1227(19) 0.2119(9) 0.2330(5) 0.036(2) Uani 0.554(5) 1 d PD A 1
F29 F 0.2457(11) 0.1954(7) 0.3198(9) 0.041(3) Uani 0.554(5) 1 d PD A 1
F30 F 0.1969(4) 0.2918(2) 0.29036(14) 0.0396(10) Uani 0.554(5) 1 d PD A 1
C15 C -0.0530(6) 0.2887(3) 0.3185(3) 0.0321(15) Uani 0.554(5) 1 d PD A 1
F31 F -0.0060(18) 0.3422(6) 0.3470(7) 0.036(2) Uani 0.554(5) 1 d PD A 1
F32 F -0.068(2) 0.2995(14) 0.2543(6) 0.0437(14) Uani 0.554(5) 1 d PD A 1
F33 F -0.1692(4) 0.2800(2) 0.33929(18) 0.0401(11) Uani 0.554(5) 1 d PD A 1
C16 C -0.0390(5) 0.1684(3) 0.3257(2) 0.0331(14) Uani 0.554(5) 1 d PD A 1
F34 F -0.1144(14) 0.1589(8) 0.3744(7) 0.037(3) Uani 0.554(5) 1 d PD A 1
F35 F -0.1132(18) 0.1665(8) 0.2700(6) 0.043(2) Uani 0.554(5) 1 d PD A 1
F36 F 0.0411(5) 0.11873(18) 0.32491(19) 0.0419(10) Uani 0.554(5) 1 d PD A 1
C9A C 0.1818(9) 0.1472(6) 0.5452(4) 0.022(4) Uani 0.518(4) 1 d PD A 2
C10A C 0.3163(6) 0.1371(3) 0.5198(3) 0.0373(17) Uani 0.518(4) 1 d PD A 2
F19A F 0.3533(16) 0.0758(6) 0.5217(9) 0.041(3) Uani 0.518(4) 1 d PD A 2
F20A F 0.3194(7) 0.1576(4) 0.4579(3) 0.0414(17) Uani 0.518(4) 1 d PD A 2
F21A F 0.4058(3) 0.16808(16) 0.5566(3) 0.0507(12) Uani 0.518(4) 1 d PD A 2
C11A C 0.0912(7) 0.0950(3) 0.5154(3) 0.0321(16) Uani 0.518(4) 1 d PD A 2
F22A F 0.1100(13) 0.0394(4) 0.5461(4) 0.041(4) Uani 0.518(4) 1 d PD A 2
F23A F -0.0303(9) 0.1117(8) 0.5197(6) 0.043(2) Uani 0.518(4) 1 d PD A 2
F24A F 0.1078(4) 0.08544(15) 0.45256(15) 0.0425(11) Uani 0.518(4) 1 d PD A 2
C12A C 0.1927(6) 0.1405(3) 0.6211(3) 0.0323(14) Uani 0.518(4) 1 d PD A 2
F25A F 0.2455(16) 0.1926(6) 0.6491(7) 0.039(3) Uani 0.518(4) 1 d PD A 2
F26A F 0.2638(14) 0.0901(6) 0.6419(9) 0.050(4) Uani 0.518(4) 1 d PD A 2
F27A F 0.0784(4) 0.13186(19) 0.64358(19) 0.0460(11) Uani 0.518(4) 1 d PD A 2
C13A C 0.0302(10) 0.2344(4) 0.3374(8) 0.0224(6) Uani 0.446(5) 1 d PD A 2
C14A C 0.1216(6) 0.1946(4) 0.2981(3) 0.0309(18) Uani 0.446(5) 1 d PD A 2
F30A F 0.1121(6) 0.1320(2) 0.3114(2) 0.0438(14) Uani 0.446(5) 1 d PD A 2
F28A F 0.099(2) 0.2002(11) 0.2338(6) 0.042(4) Uani 0.446(5) 1 d PD A 2
F29A F 0.2426(11) 0.2096(9) 0.3142(10) 0.040(3) Uani 0.446(5) 1 d PD A 2
C15A C 0.0187(8) 0.3024(4) 0.3075(3) 0.038(2) Uani 0.446(5) 1 d PD A 2
F31A F -0.032(2) 0.3416(8) 0.3496(10) 0.053(5) Uani 0.446(5) 1 d PD A 2
F32A F -0.058(3) 0.3027(17) 0.2524(8) 0.0437(14) Uani 0.446(5) 1 d PD A 2
F33A F 0.1307(6) 0.3253(3) 0.29339(19) 0.0476(14) Uani 0.446(5) 1 d PD A 2
C16A C -0.1032(6) 0.2022(4) 0.3323(3) 0.0370(19) Uani 0.446(5) 1 d PD A 2
F34A F -0.107(2) 0.1516(10) 0.3714(9) 0.053(6) Uani 0.446(5) 1 d PD A 2
F35A F -0.131(2) 0.1808(10) 0.2709(7) 0.043(2) Uani 0.446(5) 1 d PD A 2
F36A F -0.1940(5) 0.2425(3) 0.3470(2) 0.0454(14) Uani 0.446(5) 1 d PD A 2

loop_
_atom_site_aniso_label
_atom_site_aniso_U_11
_atom_site_aniso_U_22
_atom_site_aniso_U_33
_atom_site_aniso_U_23
_atom_site_aniso_U_13
_atom_site_aniso_U_12
Ga1 0.02409(16) 0.02510(16) 0.02492(14) 0.00001(11) -0.00158(11) 0.00158(12)
Al1 0.0160(4) 0.0197(4) 0.0136(3) -0.0001(3) -0.0022(3) 0.0012(3)
O1 0.0160(9) 0.0218(8) 0.0234(8) -0.0012(7) -0.0024(7) -0.0016(7)
O2 0.0169(9) 0.0262(9) 0.0167(7) -0.0041(6) 0.0004(7) 0.0007(7)
O3 0.0292(10) 0.0232(9) 0.0197(8) 0.0010(7) -0.0050(7) 0.0082(8)
O4 0.0213(9) 0.0334(10) 0.0135(7) -0.0032(7) -0.0028(7) 0.0047(7)
F10 0.0227(8) 0.0420(9) 0.0273(7) 0.0010(6) -0.0101(6) 0.0019(7)
F11 0.0206(8) 0.0488(10) 0.0358(8) -0.0016(7) 0.0054(7) -0.0023(7)
F12 0.0269(8) 0.0271(8) 0.0423(8) -0.0040(6) -0.0018(7) -0.0054(7)
F13 0.0402(10) 0.0438(10) 0.0282(8) 0.0131(7) 0.0012(7) 0.0039(8)
F14 0.0228(8) 0.0577(10) 0.0223(7) -0.0063(7) -0.0083(6) 0.0075(7)
F15 0.0327(9) 0.0678(11) 0.0196(7) -0.0071(7) 0.0037(6) 0.0158(8)
F16 0.0236(8) 0.0330(8) 0.0444(9) -0.0066(7) -0.0002(7) 0.0093(7)
F17 0.0457(10) 0.0285(8) 0.0347(8) 0.0059(6) 0.0046(7) 0.0018(7)
F18 0.0267(8) 0.0330(8) 0.0461(9) -0.0152(7) -0.0015(7) -0.0043(7)
C5 0.0172(13) 0.0226(12) 0.0177(11) -0.0005(9) -0.0019(9) 0.0011(10)
C6 0.0220(14) 0.0286(14) 0.0238(12) 0.0006(10) 0.0008(10) 0.0007(11)
C7 0.0203(14) 0.0373(16) 0.0223(12) -0.0015(11) -0.0002(10) 0.0060(12)
C8 0.0216(14) 0.0291(14) 0.0292(13) -0.0060(11) 0.0003(11) 0.0004(11)
C1 0.0153(12) 0.0223(13) 0.0213(11) 0.0009(9) -0.0036(9) -0.0006(10)
C2 0.0216(14) 0.0288(14) 0.0301(13) -0.0005(11) -0.0004(11) -0.0007(12)
F1 0.0392(10) 0.0464(10) 0.0253(7) 0.0019(7) 0.0074(7) -0.0033(8)
F2 0.0252(9) 0.0308(9) 0.0493(9) -0.0094(7) 0.0045(7) 0.0048(7)
F3 0.0175(8) 0.0435(9) 0.0514(9) -0.0054(7) 0.0039(7) -0.0065(7)
C3 0.0221(14) 0.0254(14) 0.0274(12) 0.0016(10) -0.0023(10) -0.0008(11)
F4 0.0371(9) 0.0327(8) 0.0348(8) 0.0077(6) -0.0124(7) 0.0074(7)
F5 0.0311(9) 0.0284(8) 0.0391(8) -0.0087(6) 0.0025(7) 0.0037(7)
F6 0.0332(9) 0.0248(8) 0.0463(9) 0.0051(7) 0.0008(7) -0.0069(7)
C4 0.0273(15) 0.0297(14) 0.0261(13) 0.0006(11) -0.0077(11) -0.0036(12)
F7 0.0345(9) 0.0394(9) 0.0339(8) -0.0036(7) -0.0154(7) -0.0100(7)
F8 0.0363(9) 0.0342(9) 0.0412(9) 0.0080(7) -0.0204(7) 0.0046(7)
F9 0.0415(10) 0.0537(10) 0.0203(7) 0.0022(7) 0.0001(7) -0.0094(8)
C34 0.0199(13) 0.0229(13) 0.0307(13) -0.0049(10) -0.0031(10) 0.0012(10)
C33 0.0159(13) 0.0328(15) 0.0244(12) 0.0015(10) -0.0021(10) 0.0041(11)
C32 0.0157(13) 0.0320(14) 0.0262(12) -0.0092(11) -0.0043(10) 0.0056(11)
C35 0.0178(13) 0.0286(13) 0.0223(11) -0.0016(10) -0.0058(10) 0.0027(11)
C30 0.0204(13) 0.0243(13) 0.0266(12) 0.0048(10) -0.0026(10) 0.0040(11)
C36 0.0428(18) 0.0364(16) 0.0226(12) -0.0025(11) -0.0038(12) 0.0003(13)
C31 0.0166(13) 0.0248(13) 0.0356(13) -0.0043(11) -0.0036(11) 0.0038(11)
C37 0.0267(15) 0.0431(17) 0.0288(13) 0.0018(12) 0.0022(11) -0.0042(13)
C38 0.0362(17) 0.0278(15) 0.0481(17) -0.0072(12) -0.0065(13) -0.0009(13)
C21 0.0291(15) 0.0225(13) 0.0265(12) -0.0039(10) -0.0017(11) 0.0072(11)
C20 0.0235(14) 0.0301(14) 0.0288(13) 0.0040(11) 0.0048(11) 0.0071(12)
C23 0.0299(15) 0.0193(13) 0.0301(13) 0.0034(10) 0.0033(11) 0.0049(11)
C25 0.0198(14) 0.0282(14) 0.0344(14) 0.0032(11) -0.0076(11) 0.0038(11)
C22 0.0267(15) 0.0217(13) 0.0340(13) -0.0008(10) -0.0033(11) 0.0019(11)
C28 0.0503(19) 0.0368(16) 0.0261(13) -0.0065(11) -0.0043(12) 0.0029(14)
C27 0.0428(18) 0.0404(17) 0.0397(16) 0.0086(13) 0.0060(14) -0.0022(15)
C24 0.0321(15) 0.0269(14) 0.0229(12) 0.0000(10) -0.0051(11) 0.0090(12)
C26 0.0288(17) 0.063(2) 0.0499(18) 0.0071(15) -0.0128(14) -0.0027(15)
C9 0.018(5) 0.009(6) 0.031(7) 0.005(4) -0.006(4) -0.003(4)
C10 0.045(5) 0.026(4) 0.032(4) 0.002(3) -0.001(4) 0.009(3)
F19 0.045(6) 0.025(4) 0.027(3) -0.004(2) -0.001(3) 0.011(3)
F20 0.040(5) 0.038(4) 0.044(4) 0.006(3) 0.015(3) 0.011(3)
F21 0.082(4) 0.040(2) 0.0283(18) -0.0123(15) -0.022(2) 0.026(2)
C11 0.025(4) 0.032(4) 0.067(6) 0.013(4) -0.011(5) 0.002(3)
F22 0.034(7) 0.031(8) 0.110(9) 0.027(6) -0.012(6) -0.002(5)
F23 0.029(5) 0.036(3) 0.100(9) 0.011(6) -0.033(5) -0.010(4)
F24 0.042(3) 0.054(3) 0.081(4) 0.032(3) 0.032(3) 0.004(2)
C12 0.038(4) 0.029(3) 0.024(3) 0.007(3) -0.007(3) 0.008(3)
F25 0.066(8) 0.054(7) 0.018(4) 0.008(4) -0.005(4) 0.024(5)
F26 0.049(7) 0.030(3) 0.028(3) 0.012(2) -0.010(4) 0.012(3)
F27 0.028(2) 0.040(2) 0.045(2) -0.0045(18) -0.0193(18) 0.0022(16)
C13 0.0192(14) 0.0329(15) 0.0144(11) -0.0040(11) -0.0041(10) 0.0044(12)
C14 0.039(4) 0.038(4) 0.018(2) -0.004(3) -0.002(2) 0.006(3)
F28 0.040(6) 0.058(5) 0.011(2) -0.0052(19) 0.001(2) 0.002(3)
F29 0.031(4) 0.061(5) 0.031(4) -0.005(3) -0.004(2) 0.015(3)
F30 0.043(2) 0.048(2) 0.0286(15) 0.0021(15) 0.0058(14) -0.0110(19)
C15 0.034(4) 0.041(4) 0.020(3) -0.004(2) -0.006(3) 0.012(3)
F31 0.052(5) 0.028(4) 0.027(3) -0.002(3) -0.013(2) 0.015(3)
F32 0.056(3) 0.052(2) 0.0214(9) 0.0019(10) -0.0126(14) 0.016(2)
F33 0.025(2) 0.063(3) 0.0313(17) 0.000(2) -0.0049(14) 0.017(2)
C16 0.032(3) 0.042(3) 0.024(3) -0.003(2) -0.011(2) -0.004(3)
F34 0.027(4) 0.050(4) 0.034(5) -0.003(4) 0.001(3) -0.020(3)
F35 0.048(5) 0.049(7) 0.0291(9) -0.004(2) -0.0196(17) -0.008(4)
F36 0.054(3) 0.0322(19) 0.038(2) -0.0071(15) -0.0099(19) 0.005(2)
C9A 0.016(4) 0.033(8) 0.017(5) -0.004(4) -0.004(3) 0.011(4)
C10A 0.032(4) 0.026(4) 0.055(5) 0.012(3) 0.008(4) 0.004(3)
F19A 0.031(4) 0.039(5) 0.055(8) 0.012(4) 0.009(4) 0.023(3)
F20A 0.044(4) 0.043(4) 0.040(3) 0.015(3) 0.018(3) 0.013(3)
F21A 0.0217(19) 0.037(2) 0.092(4) 0.004(2) -0.007(2) -0.0038(15)
C11A 0.027(4) 0.030(4) 0.038(4) 0.000(3) -0.005(3) 0.001(3)
F22A 0.053(8) 0.023(7) 0.045(5) -0.005(4) -0.004(4) -0.003(5)
F23A 0.022(3) 0.043(4) 0.064(4) -0.004(3) -0.005(3) -0.004(3)
F24A 0.053(3) 0.0388(19) 0.0336(17) -0.0128(14) -0.0093(17) 0.0069(18)
C12A 0.046(4) 0.026(3) 0.023(3) 0.006(2) -0.008(3) 0.002(3)
F25A 0.049(5) 0.035(4) 0.029(5) -0.009(3) -0.017(3) -0.005(3)
F26A 0.060(8) 0.046(4) 0.042(4) 0.016(3) -0.015(5) 0.014(4)
F27A 0.058(3) 0.050(2) 0.033(2) 0.0103(17) 0.0196(19) 0.005(2)
C13A 0.0192(14) 0.0329(15) 0.0144(11) -0.0040(11) -0.0041(10) 0.0044(12)
C14A 0.030(4) 0.047(5) 0.016(3) -0.004(3) -0.001(3) 0.008(4)
F30A 0.059(4) 0.038(3) 0.034(2) -0.0061(19) 0.001(2) 0.020(3)
F28A 0.040(8) 0.069(9) 0.018(3) -0.012(3) 0.003(3) 0.012(6)
F29A 0.017(4) 0.078(9) 0.026(4) -0.005(5) 0.007(3) 0.016(4)
C15A 0.050(6) 0.044(5) 0.018(3) -0.002(3) -0.011(4) 0.009(5)
F31A 0.070(10) 0.044(6) 0.041(5) -0.012(4) -0.018(5) 0.030(5)
F32A 0.056(3) 0.052(2) 0.0214(9) 0.0019(10) -0.0126(14) 0.016(2)
F33A 0.061(4) 0.045(3) 0.036(2) 0.0092(19) -0.001(2) -0.015(3)
C16A 0.033(4) 0.063(5) 0.014(3) -0.006(3) -0.004(3) -0.011(4)
F34A 0.054(9) 0.067(9) 0.037(7) 0.009(6) -0.007(6) -0.017(6)
F35A 0.048(5) 0.049(7) 0.0291(9) -0.004(2) -0.0196(17) -0.008(4)
F36A 0.019(2) 0.084(4) 0.032(2) -0.016(3) -0.0064(17) 0.010(3)

loop_
_atom_type_symbol
_atom_type_description
_atom_type_scat_dispersion_real
_atom_type_scat_dispersion_imag
_atom_type_scat_source
C C 0.0033 0.0016 'International Tables Vol C Tables 4.2.6.8 and 6.1.1.4'
H H 0.0000 0.0000 'International Tables Vol C Tables 4.2.6.8 and 6.1.1.4'
O O 0.0106 0.0060 'International Tables Vol C Tables 4.2.6.8 and 6.1.1.4'
F F 0.0171 0.0103 'International Tables Vol C Tables 4.2.6.8 and 6.1.1.4'
Al Al 0.0645 0.0514 'International Tables Vol C Tables 4.2.6.8 and 6.1.1.4'
Ga Ga 0.2307 1.6083 'International Tables Vol C Tables 4.2.6.8 and 6.1.1.4'

loop_
_geom_angle_atom_site_label_1
_geom_angle_atom_site_label_2
_geom_angle_atom_site_label_3
_geom_angle
O1 Al1 O2 107.21(8)
O1 Al1 O3 108.43(8)
O3 Al1 O2 113.44(8)
O4 Al1 O1 113.22(8)
O4 Al1 O2 107.16(8)
O4 Al1 O3 107.50(8)
C1 O1 Al1 147.15(15)
C5 O2 Al1 144.19(14)
C9 O3 Al1 150.7(4)
C9A O3 Al1 147.7(4)
C9A O3 C9 8.1(7)
C13 O4 Al1 149.3(3)
C13A O4 Al1 145.8(4)
C13A O4 C13 3.6(7)
O2 C5 C6 107.91(18)
O2 C5 C7 110.84(18)
O2 C5 C8 111.24(19)
C6 C5 C7 108.95(19)
C6 C5 C8 108.81(19)
C8 C5 C7 109.03(18)
F10 C6 C5 110.55(19)
F11 C6 F10 107.46(19)
F11 C6 C5 112.79(19)
F12 C6 F10 106.99(19)
F12 C6 F11 107.80(19)
F12 C6 C5 111.0(2)
F13 C7 C5 110.86(19)
F14 C7 F13 107.40(19)
F14 C7 F15 107.89(19)
F14 C7 C5 110.1(2)
F15 C7 F13 107.5(2)
F15 C7 C5 112.86(19)
F16 C8 F18 106.99(19)
F16 C8 C5 112.3(2)
F17 C8 F16 108.1(2)
F17 C8 F18 107.1(2)
F17 C8 C5 110.74(19)
F18 C8 C5 111.37(19)
O1 C1 C2 111.34(18)
O1 C1 C3 108.31(18)
O1 C1 C4 110.18(18)
C2 C1 C3 109.15(19)
C2 C1 C4 109.24(19)
C3 C1 C4 108.58(18)
F1 C2 C1 110.96(19)
F2 C2 C1 111.0(2)
F2 C2 F1 106.79(19)
F2 C2 F3 107.49(19)
F3 C2 C1 113.07(19)
F3 C2 F1 107.3(2)
F4 C3 C1 110.62(19)
F4 C3 F5 107.47(19)
F4 C3 F6 107.61(19)
F5 C3 C1 111.02(19)
F5 C3 F6 107.33(19)
F6 C3 C1 112.6(2)
F7 C4 C1 112.6(2)
F8 C4 C1 110.88(19)
F8 C4 F7 107.32(19)
F9 C4 C1 111.11(19)
F9 C4 F7 107.3(2)
F9 C4 F8 107.4(2)
C33 C34 H34 119.1
C33 C34 C35 121.9(2)
C35 C34 H34 119.1
C34 C33 C37 121.1(2)
C32 C33 C34 118.1(2)
C32 C33 C37 120.7(2)
C33 C32 H32 119.1
C31 C32 C33 121.8(2)
C31 C32 H32 119.1
C34 C35 C36 120.6(2)
C30 C35 C34 118.1(2)
C30 C35 C36 121.2(2)
C35 C30 H30 119.3
C35 C30 C31 121.5(2)
C31 C30 H30 119.3
C35 C36 H36A 109.5
C35 C36 H36B 109.5
C35 C36 H36C 109.5
H36A C36 H36B 109.5
H36A C36 H36C 109.5
H36B C36 H36C 109.5
C32 C31 C30 118.6(2)
C32 C31 C38 120.5(2)
C30 C31 C38 120.9(2)
C33 C37 H37A 109.5
C33 C37 H37B 109.5
C33 C37 H37C 109.5
H37A C37 H37B 109.5
H37A C37 H37C 109.5
H37B C37 H37C 109.5
C31 C38 H38A 109.5
C31 C38 H38B 109.5
C31 C38 H38C 109.5
H38A C38 H38B 109.5
H38A C38 H38C 109.5
H38B C38 H38C 109.5
C20 C21 C28 120.5(2)
C22 C21 C20 118.3(2)
C22 C21 C28 121.2(2)
C21 C20 H20 119.3
C25 C20 C21 121.4(2)
C25 C20 H20 119.3
C22 C23 C27 121.4(2)
C24 C23 C22 117.8(2)
C24 C23 C27 120.8(2)
C20 C25 C26 121.3(3)
C24 C25 C20 118.7(2)
C24 C25 C26 120.0(2)
C21 C22 C23 121.9(2)
C21 C22 H22 119.0
C23 C22 H22 119.0
C21 C28 H28A 109.5
C21 C28 H28B 109.5
C21 C28 H28C 109.5
H28A C28 H28B 109.5
H28A C28 H28C 109.5
H28B C28 H28C 109.5
C23 C27 H27A 109.5
C23 C27 H27B 109.5
C23 C27 H27C 109.5
H27A C27 H27B 109.5
H27A C27 H27C 109.5
H27B C27 H27C 109.5
C23 C24 H24 119.1
C25 C24 C23 121.9(2)
C25 C24 H24 119.1
C25 C26 H26A 109.5
C25 C26 H26B 109.5
C25 C26 H26C 109.5
H26A C26 H26B 109.5
H26A C26 H26C 109.5
H26B C26 H26C 109.5
O3 C9 C10 112.4(7)
O3 C9 C11 106.6(7)
O3 C9 C12 107.9(7)
C10 C9 C12 109.6(7)
C11 C9 C10 109.8(7)
C11 C9 C12 110.4(7)
F19 C10 C9 111.7(10)
F20 C10 C9 111.0(7)
F20 C10 F19 108.0(10)
F20 C10 F21 108.9(6)
F21 C10 C9 111.2(6)
F21 C10 F19 105.8(9)
F22 C11 C9 114.6(9)
F22 C11 F24 107.0(8)
F23 C11 C9 110.8(8)
F23 C11 F22 107.2(10)
F23 C11 F24 106.3(7)
F24 C11 C9 110.5(7)
F25 C12 C9 110.6(9)
F25 C12 F26 106.3(11)
F26 C12 C9 111.2(9)
F27 C12 C9 111.5(5)
F27 C12 F25 109.7(9)
F27 C12 F26 107.3(8)
O4 C13 C14 107.0(6)
O4 C13 C15 110.8(7)
O4 C13 C16 109.2(7)
C14 C13 C15 109.7(7)
C14 C13 C16 110.4(7)
C15 C13 C16 109.7(7)
F28 C14 C13 112.9(9)
F29 C14 C13 111.4(9)
F29 C14 F28 106.0(11)
F30 C14 C13 111.1(5)
F30 C14 F28 107.5(8)
F30 C14 F29 107.6(8)
F31 C15 C13 110.2(9)
F32 C15 C13 113.2(12)
F32 C15 F31 107.5(12)
F33 C15 C13 111.7(5)
F33 C15 F31 106.9(8)
F33 C15 F32 106.9(12)
F34 C16 C13 110.1(9)
F34 C16 F35 107.1(11)
F34 C16 F36 107.5(9)
F35 C16 C13 114.0(9)
F35 C16 F36 107.2(7)
F36 C16 C13 110.7(5)
O3 C9A C10A 106.0(7)
O3 C9A C11A 116.1(7)
O3 C9A C12A 107.9(7)
C10A C9A C12A 108.6(7)
C11A C9A C10A 108.7(7)
C11A C9A C12A 109.3(7)
F19A C10A C9A 112.9(10)
F19A C10A F20A 107.8(10)
F20A C10A C9A 111.0(7)
F21A C10A C9A 111.5(6)
F21A C10A F19A 104.9(9)
F21A C10A F20A 108.5(5)
F22A C11A C9A 111.3(8)
F22A C11A F23A 108.0(9)
F23A C11A C9A 110.7(9)
F24A C11A C9A 111.7(6)
F24A C11A F22A 107.7(6)
F24A C11A F23A 107.3(7)
F25A C12A C9A 110.9(9)
F25A C12A F26A 107.3(10)
F26A C12A C9A 112.8(10)
F27A C12A C9A 110.8(5)
F27A C12A F25A 108.5(9)
F27A C12A F26A 106.2(8)
O4 C13A C14A 106.1(8)
O4 C13A C15A 112.2(8)
O4 C13A C16A 111.6(8)
C14A C13A C15A 108.8(9)
C14A C13A C16A 108.9(8)
C15A C13A C16A 109.1(8)
F30A C14A C13A 111.3(6)
F28A C14A C13A 113.5(12)
F28A C14A F30A 106.1(10)
F28A C14A F29A 109.0(13)
F29A C14A C13A 111.3(10)
F29A C14A F30A 105.3(9)
F31A C15A C13A 109.4(11)
F31A C15A F32A 107.3(16)
F32A C15A C13A 111.4(15)
F33A C15A C13A 112.0(7)
F33A C15A F31A 109.0(11)
F33A C15A F32A 107.6(14)
F34A C16A C13A 111.8(11)
F34A C16A F35A 106.6(13)
F35A C16A C13A 110.1(12)
F36A C16A C13A 111.8(6)
F36A C16A F34A 108.3(12)
F36A C16A F35A 108.1(10)

loop_
_geom_bond_atom_site_label_1
_geom_bond_atom_site_label_2
_geom_bond_distance
Al1 O1 1.7236(17)
Al1 O2 1.7284(17)
Al1 O3 1.7252(16)
Al1 O4 1.7197(15)
O1 C1 1.351(3)
O2 C5 1.351(3)
O3 C9 1.369(13)
O3 C9A 1.348(13)
O4 C13 1.360(14)
O4 C13A 1.358(17)
F10 C6 1.341(3)
F11 C6 1.333(3)
F12 C6 1.330(3)
F13 C7 1.333(3)
F14 C7 1.330(3)
F15 C7 1.331(3)
F16 C8 1.334(3)
F17 C8 1.328(3)
F18 C8 1.340(3)
C5 C6 1.546(3)
C5 C7 1.557(3)
C5 C8 1.554(3)
C1 C2 1.544(3)
C1 C3 1.546(3)
C1 C4 1.560(3)
C2 F1 1.337(3)
C2 F2 1.329(3)
C2 F3 1.335(3)
C3 F4 1.329(3)
C3 F5 1.335(3)
C3 F6 1.338(3)
C4 F7 1.340(3)
C4 F8 1.338(3)
C4 F9 1.324(3)
C34 H34 0.9500
C34 C33 1.393(3)
C34 C35 1.399(3)
C33 C32 1.393(3)
C33 C37 1.507(3)
C32 H32 0.9500
C32 C31 1.389(3)
C35 C30 1.393(3)
C35 C36 1.504(3)
C30 H30 0.9500
C30 C31 1.396(3)
C36 H36A 0.9800
C36 H36B 0.9800
C36 H36C 0.9800
C31 C38 1.505(3)
C37 H37A 0.9800
C37 H37B 0.9800
C37 H37C 0.9800
C38 H38A 0.9800
C38 H38B 0.9800
C38 H38C 0.9800
C21 C20 1.395(3)
C21 C22 1.388(4)
C21 C28 1.506(3)
C20 H20 0.9500
C20 C25 1.393(3)
C23 C22 1.401(3)
C23 C27 1.495(4)
C23 C24 1.394(4)
C25 C24 1.386(4)
C25 C26 1.511(4)
C22 H22 0.9500
C28 H28A 0.9800
C28 H28B 0.9800
C28 H28C 0.9800
C27 H27A 0.9800
C27 H27B 0.9800
C27 H27C 0.9800
C24 H24 0.9500
C26 H26A 0.9800
C26 H26B 0.9800
C26 H26C 0.9800
C9 C10 1.544(10)
C9 C11 1.533(9)
C9 C12 1.546(9)
C10 F19 1.345(10)
C10 F20 1.319(9)
C10 F21 1.334(7)
C11 F22 1.343(9)
C11 F23 1.338(11)
C11 F24 1.350(9)
C12 F25 1.328(13)
C12 F26 1.353(10)
C12 F27 1.323(7)
C13 C14 1.537(9)
C13 C15 1.541(9)
C13 C16 1.544(9)
C14 F28 1.348(10)
C14 F29 1.344(12)
C14 F30 1.326(7)
C15 F31 1.340(12)
C15 F32 1.335(11)
C15 F33 1.334(7)
C16 F34 1.334(12)
C16 F35 1.336(9)
C16 F36 1.338(7)
C9A C10A 1.556(10)
C9A C11A 1.545(9)
C9A C12A 1.557(9)
C10A F19A 1.339(10)
C10A F20A 1.342(9)
C10A F21A 1.331(8)
C11A F22A 1.329(9)
C11A F23A 1.333(10)
C11A F24A 1.328(7)
C12A F25A 1.334(11)
C12A F26A 1.342(10)
C12A F27A 1.330(7)
C13A C14A 1.542(10)
C13A C15A 1.548(10)
C13A C16A 1.552(10)
C14A F30A 1.341(9)
C14A F28A 1.328(12)
C14A F29A 1.328(13)
C15A F31A 1.331(13)
C15A F32A 1.339(12)
C15A F33A 1.322(9)
C16A F34A 1.331(13)
C16A F35A 1.348(11)
C16A F36A 1.324(8)
